data_7151117
loop_
_publ_author_name
'Nikitin, Kirill'
'M\"uller-Bunz, Helge'
'Ortin, Yannick'
'McGlinchey, Michael J.'

_publ_section_title
;
 Joining the rings: the preparation of 2- and 3-indenyl-triptycenes,
 and curious related processes.
;
_journal_issue 12
_journal_name_full 'Organic &amp; biomolecular chemistry'
_journal_page_first 1952
_journal_page_last 1960
_journal_paper_doi 10.1039/b703437g
_journal_volume 5
_journal_year 2007
_chemical_absolute_configuration unk
_chemical_formula_sum 'C23 H16'
_chemical_formula_weight 292.36
_chemical_name_systematic
;
?
;
_space_group_IT_number 169
_symmetry_cell_setting hexagonal
_symmetry_space_group_name_Hall 'P 61'
_symmetry_space_group_name_H-M 'P 61'
_atom_sites_solution_hydrogens geom
_atom_sites_solution_primary direct
_atom_sites_solution_secondary difmap
_audit_creation_method SHELXL-97
_cell_angle_alpha 90.00
_cell_angle_beta 90.00
_cell_angle_gamma 120.00
_cell_formula_units_Z 6
_cell_length_a 23.6218(16)
_cell_length_b 23.6218(16)
_cell_length_c 4.7492(7)
_cell_measurement_reflns_used 2684
_cell_measurement_temperature 100(2)
_cell_measurement_theta_max 18.78
_cell_measurement_theta_min 2.63
_cell_volume 2295.0(4)
_computing_cell_refinement 'Bruker SMART'
_computing_data_collection 'Bruker SMART'
_computing_data_reduction 'Bruker SAINT'
_computing_molecular_graphics 'Bruker SHELXTL'
_computing_publication_material 'Bruker SHELXTL'
_computing_structure_refinement 'SHELXL-97 (Sheldrick, 1997)'
_computing_structure_solution 'SHELXS-97 (Sheldrick, 1990)'
_diffrn_ambient_temperature 100(2)
_diffrn_measured_fraction_theta_full 0.999
_diffrn_measured_fraction_theta_max 0.999
_diffrn_measurement_device_type 'CCD area detector'
_diffrn_measurement_method 'phi and omega scans'
_diffrn_radiation_monochromator graphite
_diffrn_radiation_source 'fine-focus sealed tube'
_diffrn_radiation_type MoK\a
_diffrn_radiation_wavelength 0.71073
_diffrn_reflns_av_R_equivalents 0.0406
_diffrn_reflns_av_sigmaI/netI 0.0297
_diffrn_reflns_limit_h_max 21
_diffrn_reflns_limit_h_min -21
_diffrn_reflns_limit_k_max 21
_diffrn_reflns_limit_k_min -19
_diffrn_reflns_limit_l_max 4
_diffrn_reflns_limit_l_min -4
_diffrn_reflns_number 6790
_diffrn_reflns_theta_full 18.85
_diffrn_reflns_theta_max 18.85
_diffrn_reflns_theta_min 1.00
_exptl_absorpt_coefficient_mu 0.072
_exptl_absorpt_correction_T_max 0.9979
_exptl_absorpt_correction_T_min 0.7956
_exptl_absorpt_correction_type multi-scan
_exptl_absorpt_process_details SADABS
_exptl_crystal_colour yellow
_exptl_crystal_density_diffrn 1.269
_exptl_crystal_density_method 'not measured'
_exptl_crystal_description needle
_exptl_crystal_F_000 924
_exptl_crystal_size_max 0.40
_exptl_crystal_size_mid 0.03
_exptl_crystal_size_min 0.03
_refine_diff_density_max 0.839
_refine_diff_density_min -0.197
_refine_diff_density_rms 0.117
_refine_ls_extinction_method none
_refine_ls_goodness_of_fit_ref 1.376
_refine_ls_hydrogen_treatment constr
_refine_ls_matrix_type full
_refine_ls_number_parameters 224
_refine_ls_number_reflns 1200
_refine_ls_number_restraints 72
_refine_ls_restrained_S_all 1.338
_refine_ls_R_factor_all 0.0686
_refine_ls_R_factor_gt 0.0623
_refine_ls_shift/su_max 0.303
_refine_ls_shift/su_mean 0.007
_refine_ls_structure_factor_coef Fsqd
_refine_ls_weighting_details 'calc w=1/[\s^2^(Fo^2^)+(0.1276P)^2^+1.3048P] where P=(Fo^2^+2Fc^2^)/3'
_refine_ls_weighting_scheme calc
_refine_ls_wR_factor_gt 0.1986
_refine_ls_wR_factor_ref 0.2088
_reflns_number_gt 1122
_reflns_number_total 1200
_reflns_threshold_expression >2sigma(I)
_cod_data_source_file b703437g.txt
_cod_data_source_block mjm155
_cod_depositor_comments
;
The following automatic conversions were performed:
'_symmetry_cell_setting' value 'Hexagonal' changed to 'hexagonal'
according to '/home/saulius/struct/CIF-dictionaries/cif_core.dic'
dictionary named 'cif_core.dic' version 2.4.1 from 2010-06-29.

Automatic conversion script
Id: cif_fix_enum 1527 2010-12-29 10:47:43Z saulius 
;
_cod_original_sg_symbol_H-M P6(1)
_cod_database_code 7151117

loop_
_symmetry_equiv_pos_as_xyz
'x, y, z'
'-y, x-y, z+1/3'
'-x+y, -x, z+2/3'
'-x, -y, z+1/2'
'y, -x+y, z+5/6'
'x-y, x, z+1/6'

loop_
_atom_site_label
_atom_site_type_symbol
_atom_site_fract_x
_atom_site_fract_y
_atom_site_fract_z
_atom_site_U_iso_or_equiv
_atom_site_adp_type
_atom_site_occupancy
_atom_site_symmetry_multiplicity
_atom_site_calc_flag
_atom_site_refinement_flags
_atom_site_disorder_assembly
_atom_site_disorder_group
C1 C 0.8069(4) 0.0826(4) 0.742(2) 0.044(3) Uani 1 1 d U . .
H1 H 0.8224 0.1238 0.8304 0.18(7) Uiso 1 1 calc R . .
C2 C 0.8339(4) 0.0448(4) 0.812(3) 0.055(3) Uani 1 1 d U . .
H2 H 0.8670 0.0594 0.9522 0.07(3) Uiso 1 1 calc R . .
C3 C 0.8123(4) -0.0155(5) 0.677(3) 0.067(3) Uani 1 1 d U . .
H3 H 0.8317 -0.0411 0.7239 0.08(3) Uiso 1 1 calc R . .
C4 C 0.7651(4) -0.0374(4) 0.483(3) 0.056(3) Uani 1 1 d U . .
H4 H 0.7518 -0.0784 0.3958 0.06(3) Uiso 1 1 calc R . .
C4A C 0.7329(4) -0.0003(4) 0.400(2) 0.043(2) Uani 1 1 d U . .
C4B C 0.7562(4) 0.0611(4) 0.5370(18) 0.032(2) Uani 1 1 d U . .
C5 C 0.6823(4) -0.0234(4) 0.204(2) 0.043(2) Uani 1 1 d U . .
H5 H 0.6681 -0.0644 0.1150 0.05(2) Uiso 1 1 calc R . .
C5A C 0.6522(4) 0.0124(4) 0.1348(17) 0.032(2) Uani 1 1 d U . .
C6 C 0.5998(4) -0.0052(4) -0.0531(17) 0.037(2) Uani 1 1 d U . .
H6 H 0.5829 -0.0447 -0.1567 0.02(2) Uiso 1 1 calc R . .
C7 C 0.5730(4) 0.0336(4) -0.0884(17) 0.038(2) Uani 1 1 d U . .
H7 H 0.5378 0.0202 -0.2170 0.013(18) Uiso 1 1 calc R . .
C8 C 0.5962(3) 0.0949(4) 0.0627(16) 0.031(2) Uani 1 1 d U . .
H8 H 0.5758 0.1205 0.0382 0.000(16) Uiso 1 1 calc R . .
C9 C 0.6482(3) 0.1146(4) 0.2411(15) 0.0228(19) Uani 1 1 d U . .
C10 C 0.6870(3) 0.1749(3) 0.4194(16) 0.0224(19) Uani 1 1 d U . .
H10 H 0.6582 0.1804 0.5578 0.03(2) Uiso 1 1 calc R . .
C10A C 0.7270(3) 0.2362(3) 0.2543(17) 0.0202(18) Uani 1 1 d U . .
C11 C 0.7050(4) 0.2665(4) 0.0648(14) 0.0209(19) Uani 1 1 d U . .
H11 H 0.6595 0.2487 0.0321 0.007(18) Uiso 1 1 calc R . .
C12 C 0.7498(4) 0.3223(4) -0.0733(15) 0.026(2) Uani 1 1 d U . .
H12 H 0.7355 0.3428 -0.2047 0.006(17) Uiso 1 1 calc R . .
C9A C 0.6757(4) 0.0725(4) 0.2780(16) 0.0250(19) Uani 1 1 d U . .
C13 C 0.8157(4) 0.3484(4) -0.0206(17) 0.026(2) Uani 1 1 d U . .
H13 H 0.8461 0.3876 -0.1137 0.019(19) Uiso 1 1 calc R . .
C14 C 0.8383(4) 0.3195(3) 0.1620(15) 0.022(2) Uani 1 1 d U . .
H14 H 0.8839 0.3381 0.1942 0.05(3) Uiso 1 1 calc R . .
C14A C 0.7936(4) 0.2627(3) 0.2994(15) 0.0193(19) Uani 1 1 d U . .
C15 C 0.8065(3) 0.2220(3) 0.5032(17) 0.0216(19) Uani 1 1 d U . .
H15A H 0.8279 0.2474 0.6754 0.000(15) Uiso 1 1 calc R . .
H15B H 0.8350 0.2072 0.4171 0.06(3) Uiso 1 1 calc R . .
C16 C 0.7391(3) 0.1634(3) 0.5733(16) 0.0195(18) Uani 1 1 d U . .
H16 H 0.7317 0.1610 0.7813 0.012(17) Uiso 1 1 calc R . .
C16A C 0.7262(3) 0.0977(3) 0.4653(18) 0.0242(19) Uani 1 1 d U . .

loop_
_atom_site_aniso_label
_atom_site_aniso_U_11
_atom_site_aniso_U_22
_atom_site_aniso_U_33
_atom_site_aniso_U_23
_atom_site_aniso_U_13
_atom_site_aniso_U_12
C1 0.025(5) 0.030(5) 0.070(7) 0.029(5) 0.006(4) 0.009(4)
C2 0.032(6) 0.035(5) 0.094(8) 0.025(5) 0.003(6) 0.015(5)
C3 0.024(6) 0.042(6) 0.124(10) 0.013(6) -0.006(5) 0.008(5)
C4 0.045(6) 0.017(5) 0.104(8) 0.008(5) 0.006(5) 0.012(4)
C4A 0.029(5) 0.025(5) 0.068(7) 0.017(4) 0.014(4) 0.009(4)
C4B 0.030(5) 0.023(4) 0.040(5) 0.012(4) 0.016(4) 0.012(4)
C5 0.027(5) 0.024(5) 0.071(7) -0.005(5) 0.013(4) 0.007(4)
C5A 0.023(5) 0.025(4) 0.032(5) -0.002(4) 0.009(4) 0.001(4)
C6 0.038(5) 0.034(6) 0.023(5) -0.009(5) 0.004(4) 0.005(4)
C7 0.022(5) 0.041(5) 0.026(5) 0.001(4) -0.004(5) -0.003(4)
C8 0.022(5) 0.036(5) 0.030(5) 0.009(4) 0.005(4) 0.009(4)
C9 0.015(4) 0.031(4) 0.012(4) 0.005(4) 0.004(3) 0.004(4)
C10 0.022(4) 0.025(4) 0.020(5) 0.000(3) 0.009(3) 0.012(3)
C10A 0.020(4) 0.025(4) 0.016(4) -0.001(3) 0.001(4) 0.010(3)
C11 0.026(5) 0.029(5) 0.013(4) -0.007(4) 0.001(4) 0.018(4)
C12 0.035(5) 0.028(5) 0.019(5) 0.005(4) 0.001(4) 0.019(4)
C9A 0.026(5) 0.027(4) 0.016(4) 0.001(4) 0.005(4) 0.009(4)
C13 0.038(5) 0.018(5) 0.023(5) 0.001(4) 0.008(4) 0.015(4)
C14 0.025(5) 0.019(4) 0.023(5) 0.000(4) 0.007(4) 0.013(4)
C14A 0.021(4) 0.022(4) 0.015(4) -0.001(3) 0.003(4) 0.011(4)
C15 0.024(4) 0.016(4) 0.025(5) -0.009(4) -0.006(4) 0.010(3)
C16 0.019(4) 0.029(4) 0.009(4) -0.003(3) -0.001(3) 0.012(3)
C16A 0.012(4) 0.024(4) 0.029(5) 0.005(4) 0.008(4) 0.003(3)

loop_
_atom_type_symbol
_atom_type_description
_atom_type_scat_dispersion_real
_atom_type_scat_dispersion_imag
_atom_type_scat_source
C C 0.0033 0.0016 'International Tables Vol C Tables 4.2.6.8 and 6.1.1.4'
H H 0.0000 0.0000 'International Tables Vol C Tables 4.2.6.8 and 6.1.1.4'

loop_
_geom_angle_atom_site_label_1
_geom_angle_atom_site_label_2
_geom_angle_atom_site_label_3
_geom_angle
_geom_angle_site_symmetry_1
_geom_angle_site_symmetry_3
_geom_angle_publ_flag
C2 C1 C4B 121.1(9) . . ?
C2 C1 H1 119.5 . . ?
C4B C1 H1 119.5 . . ?
C1 C2 C3 119.7(10) . . ?
C1 C2 H2 120.1 . . ?
C3 C2 H2 120.1 . . ?
C4 C3 C2 121.1(9) . . ?
C4 C3 H3 119.4 . . ?
C2 C3 H3 119.4 . . ?
C3 C4 C4A 122.2(9) . . ?
C3 C4 H4 118.9 . . ?
C4A C4 H4 118.9 . . ?
C5 C4A C4B 121.4(7) . . ?
C5 C4A C4 122.9(8) . . ?
C4B C4A C4 115.7(8) . . ?
C16A C4B C1 122.5(8) . . ?
C16A C4B C4A 117.4(8) . . ?
C1 C4B C4A 120.1(7) . . ?
C5A C5 C4A 121.3(7) . . ?
C5A C5 H5 119.4 . . ?
C4A C5 H5 119.4 . . ?
C5 C5A C6 127.7(8) . . ?
C5 C5A C9A 115.8(7) . . ?
C6 C5A C9A 116.4(8) . . ?
C7 C6 C5A 121.1(8) . . ?
C7 C6 H6 119.5 . . ?
C5A C6 H6 119.5 . . ?
C6 C7 C8 122.6(8) . . ?
C6 C7 H7 118.7 . . ?
C8 C7 H7 118.7 . . ?
C9 C8 C7 118.1(7) . . ?
C9 C8 H8 121.0 . . ?
C7 C8 H8 121.0 . . ?
C8 C9 C9A 118.5(7) . . ?
C8 C9 C10 133.3(7) . . ?
C9A C9 C10 108.2(6) . . ?
C10A C10 C9 114.3(7) . . ?
C10A C10 C16 103.9(5) . . ?
C9 C10 C16 104.8(5) . . ?
C10A C10 H10 111.1 . . ?
C9 C10 H10 111.1 . . ?
C16 C10 H10 111.1 . . ?
C14A C10A C11 119.7(7) . . ?
C14A C10A C10 112.4(6) . . ?
C11 C10A C10 127.9(6) . . ?
C12 C11 C10A 119.3(7) . . ?
C12 C11 H11 120.3 . . ?
C10A C11 H11 120.3 . . ?
C11 C12 C13 119.9(7) . . ?
C11 C12 H12 120.1 . . ?
C13 C12 H12 120.1 . . ?
C16A C9A C5A 124.7(7) . . ?
C16A C9A C9 112.1(7) . . ?
C5A C9A C9 123.2(7) . . ?
C14 C13 C12 121.8(7) . . ?
C14 C13 H13 119.1 . . ?
C12 C13 H13 119.1 . . ?
C13 C14 C14A 118.9(7) . . ?
C13 C14 H14 120.6 . . ?
C14A C14 H14 120.6 . . ?
C14 C14A C10A 120.4(7) . . ?
C14 C14A C15 128.6(6) . . ?
C10A C14A C15 110.9(6) . . ?
C14A C15 C16 105.6(6) . . ?
C14A C15 H15A 110.6 . . ?
C16 C15 H15A 110.6 . . ?
C14A C15 H15B 110.6 . . ?
C16 C15 H15B 110.6 . . ?
H15A C15 H15B 108.8 . . ?
C16A C16 C15 116.0(6) . . ?
C16A C16 C10 104.3(6) . . ?
C15 C16 C10 107.0(6) . . ?
C16A C16 H16 109.8 . . ?
C15 C16 H16 109.8 . . ?
C10 C16 H16 109.8 . . ?
C9A C16A C4B 119.3(7) . . ?
C9A C16A C16 110.6(7) . . ?
C4B C16A C16 130.0(7) . . ?

loop_
_geom_bond_atom_site_label_1
_geom_bond_atom_site_label_2
_geom_bond_distance
_geom_bond_site_symmetry_2
_geom_bond_publ_flag
C1 C2 1.373(12) . ?
C1 C4B 1.425(12) . ?
C1 H1 0.9500 . ?
C2 C3 1.408(13) . ?
C2 H2 0.9500 . ?
C3 C4 1.335(14) . ?
C3 H3 0.9500 . ?
C4 C4A 1.471(12) . ?
C4 H4 0.9500 . ?
C4A C5 1.397(13) . ?
C4A C4B 1.425(12) . ?
C4B C16A 1.406(10) . ?
C5 C5A 1.388(11) . ?
C5 H5 0.9500 . ?
C5A C6 1.410(11) . ?
C5A C9A 1.414(10) . ?
C6 C7 1.358(11) . ?
C6 H6 0.9500 . ?
C7 C8 1.455(11) . ?
C7 H7 0.9500 . ?
C8 C9 1.369(10) . ?
C8 H8 0.9500 . ?
C9 C9A 1.443(10) . ?
C9 C10 1.510(11) . ?
C10 C10A 1.496(10) . ?
C10 C16 1.569(10) . ?
C10 H10 1.0000 . ?
C10A C14A 1.389(10) . ?
C10A C11 1.402(10) . ?
C11 C12 1.376(10) . ?
C11 H11 0.9500 . ?
C12 C13 1.380(10) . ?
C12 H12 0.9500 . ?
C9A C16A 1.364(11) . ?
C13 C14 1.367(10) . ?
C13 H13 0.9500 . ?
C14 C14A 1.387(9) . ?
C14 H14 0.9500 . ?
C14A C15 1.498(10) . ?
C15 C16 1.535(9) . ?
C15 H15A 0.9900 . ?
C15 H15B 0.9900 . ?
C16 C16A 1.513(10) . ?
C16 H16 1.0000 . ?

loop_
_geom_torsion_atom_site_label_1
_geom_torsion_atom_site_label_2
_geom_torsion_atom_site_label_3
_geom_torsion_atom_site_label_4
_geom_torsion
_geom_torsion_site_symmetry_1
_geom_torsion_site_symmetry_2
_geom_torsion_site_symmetry_3
_geom_torsion_site_symmetry_4
_geom_torsion_publ_flag
C4B C1 C2 C3 1.5(15) . . . . ?
C1 C2 C3 C4 -1.2(16) . . . . ?
C2 C3 C4 C4A 0.0(16) . . . . ?
C3 C4 C4A C5 -178.3(9) . . . . ?
C3 C4 C4A C4B 1.0(13) . . . . ?
C2 C1 C4B C16A 178.2(8) . . . . ?
C2 C1 C4B C4A -0.5(13) . . . . ?
C5 C4A C4B C16A -0.1(11) . . . . ?
C4 C4A C4B C16A -179.4(8) . . . . ?
C5 C4A C4B C1 178.6(8) . . . . ?
C4 C4A C4B C1 -0.7(12) . . . . ?
C4B C4A C5 C5A -0.5(13) . . . . ?
C4 C4A C5 C5A 178.7(8) . . . . ?
C4A C5 C5A C6 -178.3(8) . . . . ?
C4A C5 C5A C9A -0.6(12) . . . . ?
C5 C5A C6 C7 176.5(8) . . . . ?
C9A C5A C6 C7 -1.2(11) . . . . ?
C5A C6 C7 C8 0.0(12) . . . . ?
C6 C7 C8 C9 1.8(11) . . . . ?
C7 C8 C9 C9A -2.3(10) . . . . ?
C7 C8 C9 C10 176.9(7) . . . . ?
C8 C9 C10 C10A -67.7(10) . . . . ?
C9A C9 C10 C10A 111.5(6) . . . . ?
C8 C9 C10 C16 179.2(7) . . . . ?
C9A C9 C10 C16 -1.6(7) . . . . ?
C9 C10 C10A C14A -116.1(7) . . . . ?
C16 C10 C10A C14A -2.5(8) . . . . ?
C9 C10 C10A C11 62.2(9) . . . . ?
C16 C10 C10A C11 175.8(7) . . . . ?
C14A C10A C11 C12 -0.2(10) . . . . ?
C10 C10A C11 C12 -178.4(7) . . . . ?
C10A C11 C12 C13 -1.1(10) . . . . ?
C5 C5A C9A C16A 2.6(11) . . . . ?
C6 C5A C9A C16A -179.4(7) . . . . ?
C5 C5A C9A C9 -177.3(7) . . . . ?
C6 C5A C9A C9 0.6(10) . . . . ?
C8 C9 C9A C16A -178.8(7) . . . . ?
C10 C9 C9A C16A 1.8(8) . . . . ?
C8 C9 C9A C5A 1.2(10) . . . . ?
C10 C9 C9A C5A -178.2(7) . . . . ?
C11 C12 C13 C14 1.6(11) . . . . ?
C12 C13 C14 C14A -0.6(10) . . . . ?
C13 C14 C14A C10A -0.7(10) . . . . ?
C13 C14 C14A C15 179.0(7) . . . . ?
C11 C10A C14A C14 1.1(11) . . . . ?
C10 C10A C14A C14 179.6(6) . . . . ?
C11 C10A C14A C15 -178.6(6) . . . . ?
C10 C10A C14A C15 -0.2(9) . . . . ?
C14 C14A C15 C16 -176.9(7) . . . . ?
C10A C14A C15 C16 2.8(8) . . . . ?
C14A C15 C16 C16A 111.7(7) . . . . ?
C14A C15 C16 C10 -4.2(7) . . . . ?
C10A C10 C16 C16A -119.4(6) . . . . ?
C9 C10 C16 C16A 0.9(7) . . . . ?
C10A C10 C16 C15 4.0(7) . . . . ?
C9 C10 C16 C15 124.3(6) . . . . ?
C5A C9A C16A C4B -3.4(11) . . . . ?
C9 C9A C16A C4B 176.6(7) . . . . ?
C5A C9A C16A C16 178.8(7) . . . . ?
C9 C9A C16A C16 -1.3(8) . . . . ?
C1 C4B C16A C9A -176.7(7) . . . . ?
C4A C4B C16A C9A 2.0(10) . . . . ?
C1 C4B C16A C16 0.7(12) . . . . ?
C4A C4B C16A C16 179.4(7) . . . . ?
C15 C16 C16A C9A -117.1(7) . . . . ?
C10 C16 C16A C9A 0.2(8) . . . . ?
C15 C16 C16A C4B 65.3(10) . . . . ?
C10 C16 C16A C4B -177.4(7) . . . . ?

loop_
_cod_related_entry_id
_cod_related_entry_database
_cod_related_entry_code
1 ChemSpider 17627778
